data_7044437
loop_
_publ_author_name
'Baskin, Maria'
'Fridman, Natalia'
'Kosa, Monica'
'Maayan, Galia'

_publ_section_title
;
 Heteroleptic Complexes via Solubility Control: Examples of Cu(II),
 Co(II), Ni(II) and Mn(II) complexes Based on the Derivatives of
 Terpyridine and Hydroxyquinoline
;
_journal_name_full 'Dalton Trans.'
_journal_paper_doi 10.1039/C7DT03387G
_journal_year 2017
_chemical_formula_moiety 'C26 H20 N5 Ni O2, F6 P, C4 H10 O'
_chemical_formula_sum 'C30 H30 F6 N5 Ni O3 P'
_chemical_formula_weight 712.27
_chemical_name_common 'Galia19 (Masha)'
_chemical_name_systematic
;
 ? 
;
_space_group_crystal_system triclinic
_space_group_IT_number 2
_space_group_name_Hall '-P 1'
_space_group_name_H-M_alt 'P -1'
_symmetry_space_group_name_Hall '-P 1'
_symmetry_space_group_name_H-M 'P -1'
_atom_sites_solution_hydrogens mixed
_audit_creation_date 2017-09-28
_audit_creation_method
;
Olex2 1.2
(compiled 2017.08.10 svn.r3458 for OlexSys, GUI svn.r5381)
;
_audit_update_record
;
2017-09-28 deposited with the CCDC.
2017-10-09 downloaded from the CCDC.
;
_cell_angle_alpha 77.523(4)
_cell_angle_beta 76.595(5)
_cell_angle_gamma 82.342(5)
_cell_formula_units_Z 2
_cell_length_a 8.4340(5)
_cell_length_b 12.6080(11)
_cell_length_c 15.1960(13)
_cell_measurement_reflns_used 4739
_cell_measurement_temperature 200(2)
_cell_measurement_theta_max 24.71
_cell_measurement_theta_min 1.40
_cell_volume 1528.8(2)
_computing_cell_refinement 'DENZO HKL2000 (Otwinowski & Minor 1997)'
_computing_data_collection 'Collect (Nonius, 2006)'
_computing_data_reduction 'DENZO HKL2000 (Otwinowski & Minor 1997)'
_computing_molecular_graphics 'Olex2 (Dolomanov et al., 2009)'
_computing_publication_material 'Olex2 (Dolomanov et al., 2009)'
_computing_structure_refinement 'ShelXL (Sheldrick, 2015)'
_computing_structure_solution 'SHELXS-97 (Sheldrick, 1990)'
_diffrn_ambient_temperature 200.15
_diffrn_detector_area_resol_mean 95
_diffrn_measured_fraction_theta_full 0.993
_diffrn_measured_fraction_theta_max 0.993
_diffrn_measurement_device_type 'Nonius KappaCCD'
_diffrn_measurement_method 'phi- and omega-scans'
_diffrn_radiation_type MoK\a
_diffrn_radiation_wavelength 0.71073
_diffrn_reflns_av_R_equivalents 0.089
_diffrn_reflns_av_unetI/netI 0.0502
_diffrn_reflns_Laue_measured_fraction_full 0.993
_diffrn_reflns_Laue_measured_fraction_max 0.993
_diffrn_reflns_limit_h_max 9
_diffrn_reflns_limit_h_min 0
_diffrn_reflns_limit_k_max -14
_diffrn_reflns_limit_k_min 14
_diffrn_reflns_limit_l_max 17
_diffrn_reflns_limit_l_min -16
_diffrn_reflns_number 5161
_diffrn_reflns_point_group_measured_fraction_full 0.993
_diffrn_reflns_point_group_measured_fraction_max 0.993
_diffrn_reflns_theta_full 24.704
_diffrn_reflns_theta_max 24.704
_diffrn_reflns_theta_min 1.404
_exptl_absorpt_coefficient_mu 0.765
_exptl_absorpt_correction_T_max 0.8746
_exptl_absorpt_correction_T_min 0.7864
_exptl_absorpt_correction_type multi-scan
_exptl_absorpt_process_details
;
'HKL Denzo and Scalepack (Otwinowski & Minor 1997)'  
;
_exptl_crystal_colour brown
_exptl_crystal_colour_primary brown
_exptl_crystal_density_diffrn 1.547
_exptl_crystal_density_method 'not measured'
_exptl_crystal_description needle
_exptl_crystal_F_000 732
_exptl_crystal_size_max 0.33
_exptl_crystal_size_mid 0.24
_exptl_crystal_size_min 0.18
_exptl_transmission_factor_max 0.8746
_exptl_transmission_factor_min 0.7864
_refine_diff_density_max 1.921
_refine_diff_density_min -0.912
_refine_diff_density_rms 0.177
_refine_ls_extinction_method none
_refine_ls_goodness_of_fit_ref 1.066
_refine_ls_hydrogen_treatment constr
_refine_ls_matrix_type full
_refine_ls_number_parameters 415
_refine_ls_number_reflns 5161
_refine_ls_number_restraints 0
_refine_ls_restrained_S_all 1.066
_refine_ls_R_factor_all 0.1090
_refine_ls_R_factor_gt 0.0930
_refine_ls_shift/su_max 0.030
_refine_ls_shift/su_mean 0.002
_refine_ls_structure_factor_coef Fsqd
_refine_ls_weighting_details 'w=1/[\s^2^(Fo^2^)+(0.1908P)^2^+4.3363P] where P=(Fo^2^+2Fc^2^)/3'
_refine_ls_weighting_scheme calc
_refine_ls_wR_factor_gt 0.2710
_refine_ls_wR_factor_ref 0.2827
_reflns_Friedel_coverage 0.000
_reflns_number_gt 4179
_reflns_number_total 5161
_reflns_threshold_expression 'I > 2\s(I)'
_cod_data_source_file c7dt03387g2.cif
_cod_data_source_block galia19
_cod_database_code 7044437
_shelx_shelxl_version_number 2014/7
_shelx_space_group_comment
;
The symmetry employed for this shelxl refinement is uniquely defined
by the following loop, which should always be used as a source of
symmetry information in preference to the above space-group names.
They are only intended as comments.
;
_shelx_estimated_absorpt_t_max 0.875
_shelx_estimated_absorpt_t_min 0.786
_olex2_refinement_description
;
1. Fixed Uiso
 At 1.2 times of:
  All C(H) groups, All C(H,H) groups, All N(H) groups
 At 1.5 times of:
  All C(H,H,H) groups
2.a Riding coordinates:
 C15(H15)
2.b Secondary CH2 refined with riding coordinates:
 C28(H28A,H28B), C29(H29A,H29B)
2.c Me refined with riding coordinates:
 C26(H26A,H26B,H26C), C27(H27A,H27B,H27C), C30(H30A,H30B,H30C)
2.d Aromatic/amide H refined with riding coordinates:
 N5(H5), C1(H1), C2(H2), C3(H3), C4(H4), C7(H7), C8(H8), C9(H9), C12(H12),
 C13(H13), C14(H14), C17(H17), C18(H18), C19(H19), C22(H22), C23(H23)
;
_olex2_submission_special_instructions 'No special instructions were received'

loop_
_space_group_symop_operation_xyz
'x, y, z'
'-x, -y, -z'

loop_
_atom_site_label
_atom_site_type_symbol
_atom_site_fract_x
_atom_site_fract_y
_atom_site_fract_z
_atom_site_U_iso_or_equiv
_atom_site_adp_type
_atom_site_occupancy
_atom_site_site_symmetry_order
_atom_site_calc_flag
_atom_site_refinement_flags_posn
Ni1 Ni 0.22900(9) 0.39035(6) 0.21457(5) 0.0284(3) Uani 1 1 d .
O1 O 0.1971(5) 0.3280(3) 0.0989(3) 0.0330(10) Uani 1 1 d .
O2 O 0.2406(6) 0.2469(4) 0.4918(3) 0.0403(11) Uani 1 1 d .
N1 N 0.4834(6) 0.3767(4) 0.1659(4) 0.0327(12) Uani 1 1 d .
N2 N 0.2710(6) 0.5432(4) 0.1503(3) 0.0292(11) Uani 1 1 d .
N3 N -0.0076(6) 0.4740(4) 0.2406(3) 0.0313(11) Uani 1 1 d .
N4 N 0.1925(6) 0.2365(4) 0.2711(3) 0.0301(11) Uani 1 1 d .
N5 N 0.2485(7) 0.3783(4) 0.3552(4) 0.0354(12) Uani 1 1 d .
H5 H 0.2678 0.4337 0.3767 0.042 Uiso 1 1 calc R
C1 C 0.5856(8) 0.2857(5) 0.1772(5) 0.0363(14) Uani 1 1 d .
H1 H 0.5421 0.2202 0.2124 0.044 Uiso 1 1 calc R
C2 C 0.7500(8) 0.2839(5) 0.1400(5) 0.0394(15) Uani 1 1 d .
H2 H 0.8191 0.2186 0.1507 0.047 Uiso 1 1 calc R
C3 C 0.8140(8) 0.3775(6) 0.0870(4) 0.0395(15) Uani 1 1 d .
H3 H 0.9275 0.3774 0.0601 0.047 Uiso 1 1 calc R
C4 C 0.7102(7) 0.4728(5) 0.0733(4) 0.0335(14) Uani 1 1 d .
H4 H 0.7512 0.5382 0.0363 0.040 Uiso 1 1 calc R
C5 C 0.5451(7) 0.4696(5) 0.1152(4) 0.0285(13) Uani 1 1 d .
C6 C 0.4240(7) 0.5658(5) 0.1099(4) 0.0284(13) Uani 1 1 d .
C7 C 0.4584(8) 0.6713(5) 0.0650(4) 0.0367(15) Uani 1 1 d .
H7 H 0.5664 0.6872 0.0337 0.044 Uiso 1 1 calc R
C8 C 0.3300(9) 0.7523(5) 0.0677(5) 0.0422(16) Uani 1 1 d .
H8 H 0.3506 0.8256 0.0397 0.051 Uiso 1 1 calc R
C9 C 0.1742(9) 0.7280(5) 0.1101(5) 0.0392(15) Uani 1 1 d .
H9 H 0.0863 0.7836 0.1107 0.047 Uiso 1 1 calc R
C10 C 0.1456(8) 0.6209(5) 0.1522(4) 0.0306(13) Uani 1 1 d .
C11 C -0.0129(8) 0.5805(5) 0.2013(4) 0.0331(14) Uani 1 1 d .
C12 C -0.1601(8) 0.6461(6) 0.2096(5) 0.0413(16) Uani 1 1 d .
H12 H -0.1633 0.7207 0.1802 0.050 Uiso 1 1 calc R
C13 C -0.3025(9) 0.6011(7) 0.2614(5) 0.0474(18) Uani 1 1 d .
H13 H -0.4043 0.6443 0.2669 0.057 Uiso 1 1 calc R
C14 C -0.2943(9) 0.4927(6) 0.3049(5) 0.0455(17) Uani 1 1 d .
H14 H -0.3888 0.4611 0.3432 0.055 Uiso 1 1 calc R
C15 C -0.1445(8) 0.4314(6) 0.2913(4) 0.0395(15) Uani 1 1 d .
H15 H -0.1393 0.3581 0.3250 0.047 Uiso 1 1 d R
C16 C 0.1749(7) 0.2244(5) 0.1217(4) 0.0309(13) Uani 1 1 d .
C17 C 0.1553(8) 0.1574(6) 0.0648(5) 0.0393(15) Uani 1 1 d .
H17 H 0.1608 0.1867 0.0012 0.047 Uiso 1 1 calc R
C18 C 0.1277(10) 0.0481(6) 0.0983(5) 0.0488(18) Uani 1 1 d .
H18 H 0.1119 0.0063 0.0565 0.059 Uiso 1 1 calc R
C19 C 0.1221(10) -0.0029(6) 0.1890(5) 0.0490(18) Uani 1 1 d .
H19 H 0.1048 -0.0781 0.2089 0.059 Uiso 1 1 calc R
C20 C 0.1428(9) 0.0602(5) 0.2513(5) 0.0392(15) Uani 1 1 d .
C21 C 0.1691(7) 0.1709(5) 0.2166(4) 0.0305(13) Uani 1 1 d .
C22 C 0.1446(10) 0.0215(6) 0.3471(5) 0.0487(18) Uani 1 1 d .
H22 H 0.1292 -0.0527 0.3741 0.058 Uiso 1 1 calc R
C23 C 0.1683(9) 0.0907(5) 0.3993(5) 0.0410(16) Uani 1 1 d .
H23 H 0.1664 0.0655 0.4631 0.049 Uiso 1 1 calc R
C24 C 0.1950(8) 0.1975(5) 0.3594(4) 0.0318(13) Uani 1 1 d .
C25 C 0.2298(7) 0.2842(5) 0.4041(4) 0.0334(14) Uani 1 1 d .
C26 C 0.2761(10) 0.3231(7) 0.5401(5) 0.0501(18) Uani 1 1 d .
H26A H 0.2810 0.2867 0.6035 0.075 Uiso 1 1 calc R
H26B H 0.3817 0.3514 0.5089 0.075 Uiso 1 1 calc R
H26C H 0.1901 0.3836 0.5412 0.075 Uiso 1 1 calc R
P1 P 0.2239(2) 0.68000(15) 0.40736(14) 0.0452(5) Uani 1 1 d .
F1 F 0.3073(9) 0.6217(7) 0.3233(6) 0.129(3) Uani 1 1 d .
F2 F 0.3491(8) 0.7679(5) 0.3693(6) 0.108(2) Uani 1 1 d .
F3 F 0.1412(10) 0.7415(8) 0.4879(6) 0.135(3) Uani 1 1 d .
F4 F 0.1030(7) 0.5920(5) 0.4520(6) 0.122(3) Uani 1 1 d .
F5 F 0.0976(7) 0.7524(6) 0.3541(5) 0.098(2) Uani 1 1 d .
F6 F 0.3522(8) 0.6063(7) 0.4575(7) 0.156(4) Uani 1 1 d .
O3 O 0.6390(7) 0.0398(4) 0.2778(4) 0.0585(14) Uani 1 1 d .
C27 C 0.6070(15) -0.0253(10) 0.1484(7) 0.088(3) Uani 1 1 d .
H27A H 0.5997 -0.0914 0.1259 0.132 Uiso 1 1 calc R
H27B H 0.5064 0.0230 0.1456 0.132 Uiso 1 1 calc R
H27C H 0.7008 0.0124 0.1098 0.132 Uiso 1 1 calc R
C28 C 0.6288(14) -0.0560(8) 0.2468(7) 0.076(3) Uani 1 1 d .
H28A H 0.5349 -0.0946 0.2862 0.092 Uiso 1 1 calc R
H28B H 0.7299 -0.1052 0.2503 0.092 Uiso 1 1 calc R
C29 C 0.6622(14) 0.0190(8) 0.3701(6) 0.074(3) Uani 1 1 d .
H29A H 0.7626 -0.0303 0.3753 0.089 Uiso 1 1 calc R
H29B H 0.5681 -0.0169 0.4124 0.089 Uiso 1 1 calc R
C30 C 0.6768(16) 0.1244(9) 0.3959(8) 0.088(3) Uani 1 1 d .
H30A H 0.6928 0.1106 0.4594 0.132 Uiso 1 1 calc R
H30B H 0.7707 0.1592 0.3541 0.132 Uiso 1 1 calc R
H30C H 0.5767 0.1726 0.3911 0.132 Uiso 1 1 calc R

loop_
_atom_site_aniso_label
_atom_site_aniso_U_11
_atom_site_aniso_U_22
_atom_site_aniso_U_33
_atom_site_aniso_U_23
_atom_site_aniso_U_13
_atom_site_aniso_U_12
Ni1 0.0331(5) 0.0230(5) 0.0278(5) -0.0028(3) -0.0055(3) -0.0028(3)
O1 0.038(2) 0.034(2) 0.026(2) -0.0048(18) -0.0062(18) -0.0051(18)
O2 0.055(3) 0.038(3) 0.029(2) -0.0060(19) -0.014(2) -0.002(2)
N1 0.035(3) 0.024(3) 0.038(3) 0.000(2) -0.012(2) -0.002(2)
N2 0.035(3) 0.026(3) 0.026(3) -0.005(2) -0.004(2) -0.003(2)
N3 0.034(3) 0.029(3) 0.031(3) -0.007(2) -0.005(2) -0.002(2)
N4 0.035(3) 0.028(3) 0.026(3) -0.005(2) -0.005(2) -0.002(2)
N5 0.047(3) 0.030(3) 0.030(3) -0.007(2) -0.007(2) -0.007(2)
C1 0.043(4) 0.027(3) 0.038(4) -0.001(3) -0.010(3) -0.005(3)
C2 0.042(4) 0.033(3) 0.043(4) -0.007(3) -0.012(3) 0.005(3)
C3 0.033(3) 0.057(4) 0.031(3) -0.013(3) -0.008(3) -0.001(3)
C4 0.035(3) 0.039(4) 0.028(3) -0.005(3) -0.008(3) -0.009(3)
C5 0.035(3) 0.028(3) 0.026(3) -0.007(2) -0.010(2) -0.005(2)
C6 0.034(3) 0.032(3) 0.020(3) -0.006(2) -0.006(2) -0.002(2)
C7 0.040(4) 0.033(3) 0.037(4) -0.003(3) -0.008(3) -0.008(3)
C8 0.057(4) 0.028(3) 0.042(4) -0.002(3) -0.015(3) -0.008(3)
C9 0.051(4) 0.028(3) 0.040(4) -0.009(3) -0.014(3) 0.005(3)
C10 0.042(3) 0.027(3) 0.025(3) -0.007(2) -0.012(3) 0.002(3)
C11 0.036(3) 0.038(4) 0.027(3) -0.010(3) -0.008(3) -0.002(3)
C12 0.046(4) 0.039(4) 0.041(4) -0.016(3) -0.011(3) 0.005(3)
C13 0.040(4) 0.063(5) 0.045(4) -0.029(4) -0.010(3) 0.008(3)
C14 0.042(4) 0.057(5) 0.037(4) -0.018(3) 0.001(3) -0.007(3)
C15 0.042(4) 0.047(4) 0.027(3) -0.006(3) -0.001(3) -0.008(3)
C16 0.028(3) 0.031(3) 0.030(3) -0.004(3) -0.003(2) 0.001(2)
C17 0.047(4) 0.043(4) 0.031(3) -0.011(3) -0.009(3) -0.002(3)
C18 0.064(5) 0.043(4) 0.047(4) -0.021(3) -0.012(4) -0.007(3)
C19 0.068(5) 0.029(4) 0.053(4) -0.010(3) -0.013(4) -0.010(3)
C20 0.052(4) 0.027(3) 0.038(4) -0.012(3) -0.005(3) 0.001(3)
C21 0.032(3) 0.026(3) 0.032(3) -0.006(3) -0.004(2) 0.000(2)
C22 0.067(5) 0.029(4) 0.047(4) 0.002(3) -0.012(4) -0.011(3)
C23 0.059(4) 0.032(4) 0.029(3) -0.001(3) -0.005(3) -0.009(3)
C24 0.039(3) 0.029(3) 0.026(3) -0.005(2) -0.006(3) 0.002(3)
C25 0.035(3) 0.039(4) 0.024(3) -0.007(3) -0.004(3) 0.001(3)
C26 0.065(5) 0.057(5) 0.037(4) -0.015(3) -0.020(3) -0.008(4)
P1 0.0434(11) 0.0326(10) 0.0550(12) -0.0078(8) -0.0003(9) -0.0062(8)
F1 0.097(5) 0.145(7) 0.158(7) -0.099(6) 0.014(5) -0.007(5)
F2 0.075(4) 0.055(3) 0.186(8) -0.014(4) -0.009(4) -0.023(3)
F3 0.115(6) 0.193(9) 0.106(6) -0.090(6) 0.018(4) -0.016(6)
F4 0.055(3) 0.056(4) 0.217(9) 0.027(4) 0.000(4) -0.012(3)
F5 0.077(4) 0.100(5) 0.102(5) 0.030(4) -0.033(3) -0.009(3)
F6 0.068(4) 0.151(7) 0.204(9) 0.087(7) -0.049(5) -0.012(4)
O3 0.083(4) 0.039(3) 0.051(3) -0.002(2) -0.015(3) -0.001(3)
C27 0.105(8) 0.093(8) 0.072(7) -0.039(6) -0.012(6) -0.007(6)
C28 0.104(8) 0.050(5) 0.073(6) -0.009(5) -0.012(6) -0.017(5)
C29 0.101(8) 0.069(6) 0.045(5) 0.003(4) -0.021(5) 0.003(5)
C30 0.126(10) 0.072(7) 0.073(7) -0.022(5) -0.044(7) 0.016(6)

loop_
_atom_type_symbol
_atom_type_description
_atom_type_scat_dispersion_real
_atom_type_scat_dispersion_imag
_atom_type_scat_source
Ni Ni 0.3390 1.1120 'International Tables Vol C Tables 4.2.6.8 and 6.1.1.4'
O O 0.0110 0.0060 'International Tables Vol C Tables 4.2.6.8 and 6.1.1.4'
N N 0.0060 0.0030 'International Tables Vol C Tables 4.2.6.8 and 6.1.1.4'
C C 0.0030 0.0020 'International Tables Vol C Tables 4.2.6.8 and 6.1.1.4'
P P 0.1020 0.0940 'International Tables Vol C Tables 4.2.6.8 and 6.1.1.4'
F F 0.0170 0.0100 'International Tables Vol C Tables 4.2.6.8 and 6.1.1.4'
H H 0.0000 0.0000 'International Tables Vol C Tables 4.2.6.8 and 6.1.1.4'

loop_
_geom_angle_atom_site_label_1
_geom_angle_atom_site_label_2
_geom_angle_atom_site_label_3
_geom_angle
N1 Ni1 O1 89.97(18)
N1 Ni1 N3 155.5(2)
N1 Ni1 N5 93.4(2)
N2 Ni1 O1 98.66(18)
N2 Ni1 N1 77.9(2)
N2 Ni1 N3 77.7(2)
N2 Ni1 N5 106.5(2)
N3 Ni1 O1 96.20(18)
N3 Ni1 N5 91.0(2)
N4 Ni1 O1 78.35(18)
N4 Ni1 N1 100.4(2)
N4 Ni1 N2 176.6(2)
N4 Ni1 N3 104.0(2)
N4 Ni1 N5 76.4(2)
N5 Ni1 O1 154.74(19)
C16 O1 Ni1 111.4(4)
C25 O2 C26 116.8(5)
C1 N1 Ni1 126.7(4)
C1 N1 C5 118.7(5)
C5 N1 Ni1 114.6(4)
C6 N2 Ni1 119.0(4)
C6 N2 C10 121.8(5)
C10 N2 Ni1 119.1(4)
C11 N3 Ni1 113.9(4)
C15 N3 Ni1 126.5(5)
C15 N3 C11 119.6(6)
C21 N4 Ni1 117.9(4)
C24 N4 Ni1 121.4(4)
C24 N4 C21 120.6(5)
Ni1 N5 H5 123.1
C25 N5 Ni1 113.7(4)
C25 N5 H5 123.1
N1 C1 H1 118.7
N1 C1 C2 122.5(6)
C2 C1 H1 118.7
C1 C2 H2 120.3
C1 C2 C3 119.4(6)
C3 C2 H2 120.3
C2 C3 H3 120.4
C2 C3 C4 119.2(6)
C4 C3 H3 120.4
C3 C4 H4 120.8
C5 C4 C3 118.5(6)
C5 C4 H4 120.8
N1 C5 C4 121.7(6)
N1 C5 C6 114.5(5)
C4 C5 C6 123.8(5)
N2 C6 C5 113.8(5)
N2 C6 C7 120.8(6)
C7 C6 C5 125.4(6)
C6 C7 H7 121.1
C8 C7 C6 117.8(6)
C8 C7 H7 121.1
C7 C8 H8 119.6
C9 C8 C7 120.7(6)
C9 C8 H8 119.6
C8 C9 H9 120.4
C8 C9 C10 119.3(6)
C10 C9 H9 120.4
N2 C10 C9 119.6(6)
N2 C10 C11 113.9(5)
C9 C10 C11 126.5(6)
N3 C11 C10 115.3(5)
N3 C11 C12 121.0(6)
C12 C11 C10 123.7(6)
C11 C12 H12 120.4
C13 C12 C11 119.2(7)
C13 C12 H12 120.4
C12 C13 H13 120.3
C14 C13 C12 119.3(7)
C14 C13 H13 120.3
C13 C14 H14 120.8
C13 C14 C15 118.3(7)
C15 C14 H14 120.8
N3 C15 C14 122.5(7)
N3 C15 H15 119.9
C14 C15 H15 117.3
O1 C16 C17 127.2(6)
O1 C16 C21 118.1(5)
C17 C16 C21 114.6(6)
C16 C17 H17 119.2
C16 C17 C18 121.6(6)
C18 C17 H17 119.2
C17 C18 H18 118.1
C19 C18 C17 123.7(6)
C19 C18 H18 118.1
C18 C19 H19 121.1
C18 C19 C20 117.9(6)
C20 C19 H19 121.1
C19 C20 C22 126.0(6)
C21 C20 C19 117.8(6)
C21 C20 C22 116.1(6)
N4 C21 C16 114.1(5)
N4 C21 C20 121.6(6)
C20 C21 C16 124.3(6)
C20 C22 H22 119.9
C23 C22 C20 120.2(6)
C23 C22 H22 119.9
C22 C23 H23 120.1
C22 C23 C24 119.8(6)
C24 C23 H23 120.1
N4 C24 C23 121.7(6)
N4 C24 C25 110.7(5)
C23 C24 C25 127.7(6)
O2 C25 C24 112.5(5)
N5 C25 O2 129.7(6)
N5 C25 C24 117.8(5)
O2 C26 H26A 109.5
O2 C26 H26B 109.5
O2 C26 H26C 109.5
H26A C26 H26B 109.5
H26A C26 H26C 109.5
H26B C26 H26C 109.5
F2 P1 F1 88.9(4)
F2 P1 F3 89.8(5)
F2 P1 F5 90.9(4)
F3 P1 F1 178.0(6)
F4 P1 F1 93.7(5)
F4 P1 F2 175.9(5)
F4 P1 F3 87.6(5)
F4 P1 F5 92.1(4)
F4 P1 F6 88.1(4)
F5 P1 F1 93.1(5)
F5 P1 F3 85.3(5)
F6 P1 F1 85.0(6)
F6 P1 F2 89.0(4)
F6 P1 F3 96.6(6)
F6 P1 F5 178.1(6)
C28 O3 C29 112.8(7)
H27A C27 H27B 109.5
H27A C27 H27C 109.5
H27B C27 H27C 109.5
C28 C27 H27A 109.5
C28 C27 H27B 109.5
C28 C27 H27C 109.5
O3 C28 C27 108.6(8)
O3 C28 H28A 110.0
O3 C28 H28B 110.0
C27 C28 H28A 110.0
C27 C28 H28B 110.0
H28A C28 H28B 108.3
O3 C29 H29A 109.9
O3 C29 H29B 109.9
O3 C29 C30 109.1(8)
H29A C29 H29B 108.3
C30 C29 H29A 109.9
C30 C29 H29B 109.9
C29 C30 H30A 109.5
C29 C30 H30B 109.5
C29 C30 H30C 109.5
H30A C30 H30B 109.5
H30A C30 H30C 109.5
H30B C30 H30C 109.5

loop_
_geom_bond_atom_site_label_1
_geom_bond_atom_site_label_2
_geom_bond_distance
Ni1 O1 2.156(4)
Ni1 N1 2.098(5)
Ni1 N2 2.000(5)
Ni1 N3 2.123(5)
Ni1 N4 1.978(5)
Ni1 N5 2.153(5)
O1 C16 1.304(8)
O2 C25 1.335(7)
O2 C26 1.427(8)
N1 C1 1.345(8)
N1 C5 1.349(8)
N2 C6 1.333(8)
N2 C10 1.342(8)
N3 C11 1.345(8)
N3 C15 1.338(8)
N4 C21 1.350(8)
N4 C24 1.329(8)
N5 H5 0.8800
N5 C25 1.264(8)
C1 H1 0.9500
C1 C2 1.369(9)
C2 H2 0.9500
C2 C3 1.375(10)
C3 H3 0.9500
C3 C4 1.396(10)
C4 H4 0.9500
C4 C5 1.393(9)
C5 C6 1.479(8)
C6 C7 1.392(9)
C7 H7 0.9500
C7 C8 1.386(10)
C8 H8 0.9500
C8 C9 1.366(10)
C9 H9 0.9500
C9 C10 1.390(9)
C10 C11 1.469(9)
C11 C12 1.393(9)
C12 H12 0.9500
C12 C13 1.390(10)
C13 H13 0.9500
C13 C14 1.383(11)
C14 H14 0.9500
C14 C15 1.387(10)
C15 H15 0.9560
C16 C17 1.381(9)
C16 C21 1.447(8)
C17 H17 0.9500
C17 C18 1.393(10)
C18 H18 0.9500
C18 C19 1.382(11)
C19 H19 0.9500
C19 C20 1.415(10)
C20 C21 1.409(9)
C20 C22 1.434(10)
C22 H22 0.9500
C22 C23 1.361(10)
C23 H23 0.9500
C23 C24 1.377(9)
C24 C25 1.497(9)
C26 H26A 0.9800
C26 H26B 0.9800
C26 H26C 0.9800
P1 F1 1.587(7)
P1 F2 1.558(6)
P1 F3 1.567(7)
P1 F4 1.545(6)
P1 F5 1.564(6)
P1 F6 1.556(7)
O3 C28 1.406(11)
O3 C29 1.424(10)
C27 H27A 0.9800
C27 H27B 0.9800
C27 H27C 0.9800
C27 C28 1.509(14)
C28 H28A 0.9900
C28 H28B 0.9900
C29 H29A 0.9900
C29 H29B 0.9900
C29 C30 1.492(14)
C30 H30A 0.9800
C30 H30B 0.9800
C30 H30C 0.9800
